data_2235313
loop_
_publ_author_name
'Wang, Ying-Chun'

_publ_section_title
;
 4-[(Adamantan-1-yl)carbamoyl]pyridinium chloride
;
_journal_coeditor_code XU5543
_journal_issue 6
_journal_name_full 'Acta Crystallographica Section E'
_journal_page_first o1895
_journal_paper_doi 10.1107/S1600536812022866
_journal_volume 68
_journal_year 2012
_chemical_formula_iupac 'C16 H21 N2 O +, Cl -'
_chemical_formula_moiety 'C16 H21 N2 O +, Cl -'
_chemical_formula_sum 'C16 H21 Cl N2 O'
_chemical_formula_weight 292.80
_chemical_name_systematic
;
4-[(Adamantan-1-yl)carbamoyl]pyridinium chloride
;
_space_group_IT_number 14
_symmetry_cell_setting monoclinic
_symmetry_space_group_name_Hall '-P 2yn'
_symmetry_space_group_name_H-M 'P 1 21/n 1'
_atom_sites_solution_hydrogens geom
_atom_sites_solution_primary direct
_atom_sites_solution_secondary difmap
_audit_creation_method SHELXL-97
_cell_angle_alpha 90.00
_cell_angle_beta 91.703(7)
_cell_angle_gamma 90.00
_cell_formula_units_Z 4
_cell_length_a 7.072(4)
_cell_length_b 22.691(13)
_cell_length_c 8.905(6)
_cell_measurement_reflns_used 3278
_cell_measurement_temperature 93(2)
_cell_measurement_theta_max 27.53
_cell_measurement_theta_min 1.79
_cell_volume 1428.4(15)
_computing_cell_refinement '<i>CrystalClear</i> (Rigaku, 2005)'
_computing_data_collection '<i>CrystalClear</i> (Rigaku, 2005)'
_computing_data_reduction '<i>CrystalClear</i> (Rigaku, 2005)'
_computing_molecular_graphics '<i>SHELXTL</i> (Sheldrick, 2008)'
_computing_publication_material '<i>SHELXTL</i> (Sheldrick, 2008)'
_computing_structure_refinement '<i>SHELXL97</i> (Sheldrick, 2008)'
_computing_structure_solution '<i>SHELXS97</i> (Sheldrick, 2008)'
_diffrn_ambient_temperature 93(2)
_diffrn_detector_area_resol_mean 13.6612
_diffrn_measured_fraction_theta_full 0.995
_diffrn_measured_fraction_theta_max 0.995
_diffrn_measurement_device_type 'Rigaku Mercury2'
_diffrn_measurement_method 'CCD profile fitting'
_diffrn_radiation_monochromator graphite
_diffrn_radiation_source 'fine-focus sealed tube'
_diffrn_radiation_type MoK\a
_diffrn_radiation_wavelength 0.71073
_diffrn_reflns_av_R_equivalents 0.0410
_diffrn_reflns_av_sigmaI/netI 0.0479
_diffrn_reflns_limit_h_max 9
_diffrn_reflns_limit_h_min -9
_diffrn_reflns_limit_k_max 29
_diffrn_reflns_limit_k_min -29
_diffrn_reflns_limit_l_max 11
_diffrn_reflns_limit_l_min -11
_diffrn_reflns_number 13912
_diffrn_reflns_theta_full 27.53
_diffrn_reflns_theta_max 27.53
_diffrn_reflns_theta_min 1.79
_exptl_absorpt_coefficient_mu 0.265
_exptl_absorpt_correction_T_max 1.000
_exptl_absorpt_correction_T_min 0.910
_exptl_absorpt_correction_type multi-scan
_exptl_absorpt_process_details '(CrystalClear; Rigaku, 2005)'
_exptl_crystal_colour colourless
_exptl_crystal_density_diffrn 1.362
_exptl_crystal_density_method 'not measured'
_exptl_crystal_description block
_exptl_crystal_F_000 624
_exptl_crystal_size_max 0.10
_exptl_crystal_size_mid 0.03
_exptl_crystal_size_min 0.03
_refine_diff_density_max 0.544
_refine_diff_density_min -0.427
_refine_ls_extinction_method none
_refine_ls_goodness_of_fit_ref 1.186
_refine_ls_hydrogen_treatment constr
_refine_ls_matrix_type full
_refine_ls_number_parameters 181
_refine_ls_number_reflns 3278
_refine_ls_number_restraints 0
_refine_ls_restrained_S_all 1.186
_refine_ls_R_factor_all 0.0558
_refine_ls_R_factor_gt 0.0443
_refine_ls_shift/su_max 0.000
_refine_ls_shift/su_mean 0.000
_refine_ls_structure_factor_coef Fsqd
_refine_ls_weighting_details 'calc w=1/[\s^2^(Fo^2^)+(0.0868P)^2^+0.3419P] where P=(Fo^2^+2Fc^2^)/3'
_refine_ls_weighting_scheme calc
_refine_ls_wR_factor_gt 0.1235
_refine_ls_wR_factor_ref 0.1574
_reflns_number_gt 2863
_reflns_number_total 3278
_reflns_threshold_expression I>2sigma(I)
_cod_data_source_file xu5543.cif
_cod_data_source_block I
_cod_original_cell_volume 1428.3(15)
_cod_original_sg_symbol_H-M 'P 21/n'
_cod_database_code 2235313
_cod_database_fobs_code 2235313

loop_
_symmetry_equiv_pos_as_xyz
'x, y, z'
'-x+1/2, y+1/2, -z+1/2'
'-x, -y, -z'
'x-1/2, -y-1/2, z-1/2'

loop_
_atom_site_type_symbol
_atom_site_label
_atom_site_fract_x
_atom_site_fract_y
_atom_site_fract_z
_atom_site_U_iso_or_equiv
_atom_site_adp_type
_atom_site_calc_flag
_atom_site_refinement_flags
_atom_site_occupancy
_atom_site_symmetry_multiplicity
N N2 0.4961(2) 0.11853(7) 0.77561(19) 0.0136(4) Uani d . 1 1
H H2A 0.6014 0.1044 0.7457 0.016 Uiso d R 1 1
O O1 0.3053(2) 0.12500(7) 0.97887(17) 0.0195(4) Uani d . 1 1
N N1 0.8767(2) 0.03797(7) 1.21603(19) 0.0150(4) Uani d . 1 1
H H1A 0.9604 0.0230 1.2768 0.018 Uiso d R 1 1
C C4 0.8026(3) 0.08813(9) 0.9896(2) 0.0157(4) Uani d . 1 1
H H4A 0.8425 0.1069 0.9006 0.019 Uiso calc R 1 1
C C8 0.4853(3) 0.15358(9) 0.5188(2) 0.0154(4) Uani d . 1 1
H H8A 0.5154 0.1135 0.4830 0.018 Uiso calc R 1 1
H H8B 0.6058 0.1748 0.5389 0.018 Uiso calc R 1 1
C C12 0.3246(3) 0.24905(9) 0.4539(2) 0.0169(4) Uani d . 1 1
H H12A 0.4446 0.2706 0.4735 0.020 Uiso calc R 1 1
H H12B 0.2500 0.2709 0.3762 0.020 Uiso calc R 1 1
C C6 0.4548(3) 0.11078(9) 0.9207(2) 0.0143(4) Uani d . 1 1
C C7 0.3740(3) 0.14958(8) 0.6638(2) 0.0123(4) Uani d . 1 1
C C3 0.6104(3) 0.08371(8) 1.0195(2) 0.0127(4) Uani d . 1 1
C C2 0.5567(3) 0.05623(9) 1.1516(2) 0.0153(4) Uani d . 1 1
H H2B 0.4267 0.0531 1.1743 0.018 Uiso calc R 1 1
C C9 0.3315(3) 0.21225(8) 0.7186(2) 0.0146(4) Uani d . 1 1
H H9A 0.2611 0.2103 0.8129 0.018 Uiso calc R 1 1
H H9B 0.4515 0.2336 0.7395 0.018 Uiso calc R 1 1
C C13 0.2134(3) 0.24535(8) 0.5982(2) 0.0151(4) Uani d . 1 1
H H13A 0.1859 0.2861 0.6346 0.018 Uiso calc R 1 1
C C5 0.9336(3) 0.06493(9) 1.0909(2) 0.0169(4) Uani d . 1 1
H H5A 1.0648 0.0680 1.0722 0.020 Uiso calc R 1 1
C C10 0.1881(3) 0.11626(8) 0.6305(2) 0.0143(4) Uani d . 1 1
H H10A 0.1160 0.1126 0.7237 0.017 Uiso calc R 1 1
H H10B 0.2160 0.0761 0.5938 0.017 Uiso calc R 1 1
C C16 0.1811(3) 0.15352(9) 0.3664(2) 0.0161(4) Uani d . 1 1
H H16A 0.2081 0.1133 0.3296 0.019 Uiso calc R 1 1
H H16B 0.1052 0.1744 0.2877 0.019 Uiso calc R 1 1
C C15 0.0694(3) 0.14989(9) 0.5109(2) 0.0146(4) Uani d . 1 1
H H15A -0.0520 0.1284 0.4902 0.017 Uiso calc R 1 1
C C1 0.6932(3) 0.03367(9) 1.2493(2) 0.0165(4) Uani d . 1 1
H H1B 0.6576 0.0151 1.3398 0.020 Uiso calc R 1 1
C C14 0.0263(3) 0.21217(9) 0.5695(2) 0.0157(4) Uani d . 1 1
H H14A -0.0534 0.2337 0.4946 0.019 Uiso calc R 1 1
H H14B -0.0438 0.2095 0.6639 0.019 Uiso calc R 1 1
C C11 0.3670(3) 0.18655(9) 0.3972(2) 0.0163(4) Uani d . 1 1
H H11A 0.4396 0.1890 0.3028 0.020 Uiso calc R 1 1
Cl Cl1 0.77720(7) 0.01868(2) 0.63897(5) 0.01459(17) Uani d . 1 1

loop_
_atom_site_aniso_label
_atom_site_aniso_U_11
_atom_site_aniso_U_22
_atom_site_aniso_U_33
_atom_site_aniso_U_12
_atom_site_aniso_U_13
_atom_site_aniso_U_23
N2 0.0114(8) 0.0184(8) 0.0110(8) 0.0036(6) 0.0002(7) 0.0022(6)
O1 0.0137(8) 0.0295(8) 0.0154(8) 0.0054(6) 0.0025(6) 0.0056(6)
N1 0.0154(9) 0.0175(8) 0.0120(8) 0.0031(6) -0.0045(7) 0.0002(6)
C4 0.0164(11) 0.0172(10) 0.0135(10) -0.0002(7) 0.0005(8) 0.0011(7)
C8 0.0145(10) 0.0183(10) 0.0134(10) 0.0036(7) 0.0008(8) 0.0020(7)
C12 0.0178(11) 0.0159(10) 0.0167(10) 0.0001(7) -0.0017(8) 0.0032(7)
C6 0.0126(10) 0.0156(10) 0.0146(10) 0.0001(7) -0.0017(8) 0.0015(7)
C7 0.0109(9) 0.0141(9) 0.0117(9) 0.0010(7) -0.0020(7) 0.0007(7)
C3 0.0134(10) 0.0133(9) 0.0114(9) 0.0009(7) -0.0013(8) -0.0009(7)
C2 0.0137(10) 0.0173(9) 0.0149(10) 0.0018(7) 0.0004(8) 0.0019(8)
C9 0.0161(10) 0.0145(10) 0.0130(10) 0.0011(7) -0.0015(8) -0.0002(7)
C13 0.0175(10) 0.0119(9) 0.0158(10) 0.0018(7) 0.0000(8) 0.0001(7)
C5 0.0136(10) 0.0183(10) 0.0186(11) -0.0007(7) -0.0024(8) -0.0018(7)
C10 0.0150(10) 0.0138(9) 0.0141(10) -0.0011(7) -0.0015(8) 0.0030(7)
C16 0.0179(10) 0.0177(10) 0.0124(10) 0.0029(8) -0.0036(8) 0.0008(7)
C15 0.0129(10) 0.0163(10) 0.0142(10) -0.0014(7) -0.0034(8) 0.0000(7)
C1 0.0196(11) 0.0163(10) 0.0138(10) 0.0020(8) 0.0014(8) 0.0003(8)
C14 0.0140(10) 0.0183(10) 0.0148(10) 0.0040(7) 0.0004(8) 0.0038(7)
C11 0.0163(10) 0.0193(10) 0.0133(10) 0.0023(8) 0.0014(8) 0.0027(7)
Cl1 0.0136(3) 0.0161(3) 0.0139(3) 0.00244(16) -0.00125(19) 0.00123(16)

loop_
_atom_type_symbol
_atom_type_description
_atom_type_scat_dispersion_real
_atom_type_scat_dispersion_imag
_atom_type_scat_source
C C 0.0033 0.0016 'International Tables Vol C Tables 4.2.6.8 and 6.1.1.4'
H H 0.0000 0.0000 'International Tables Vol C Tables 4.2.6.8 and 6.1.1.4'
N N 0.0061 0.0033 'International Tables Vol C Tables 4.2.6.8 and 6.1.1.4'
O O 0.0106 0.0060 'International Tables Vol C Tables 4.2.6.8 and 6.1.1.4'
Cl Cl 0.1484 0.1585 'International Tables Vol C Tables 4.2.6.8 and 6.1.1.4'

loop_
_geom_angle_atom_site_label_1
_geom_angle_atom_site_label_2
_geom_angle_atom_site_label_3
_geom_angle
C6 N2 C7 124.78(17)
C6 N2 H2A 117.6
C7 N2 H2A 117.6
C1 N1 C5 122.08(18)
C1 N1 H1A 118.9
C5 N1 H1A 119.0
C5 C4 C3 119.15(19)
C5 C4 H4A 120.4
C3 C4 H4A 120.4
C7 C8 C11 109.77(17)
C7 C8 H8A 109.7
C11 C8 H8A 109.7
C7 C8 H8B 109.7
C11 C8 H8B 109.7
H8A C8 H8B 108.2
C13 C12 C11 109.58(16)
C13 C12 H12A 109.8
C11 C12 H12A 109.8
C13 C12 H12B 109.8
C11 C12 H12B 109.8
H12A C12 H12B 108.2
O1 C6 N2 125.65(19)
O1 C6 C3 118.52(18)
N2 C6 C3 115.80(18)
N2 C7 C8 106.92(16)
N2 C7 C9 110.06(16)
C8 C7 C9 108.83(16)
N2 C7 C10 112.01(16)
C8 C7 C10 108.93(17)
C9 C7 C10 110.00(16)
C2 C3 C4 118.94(18)
C2 C3 C6 117.35(18)
C4 C3 C6 123.59(18)
C1 C2 C3 119.7(2)
C1 C2 H2B 120.2
C3 C2 H2B 120.2
C13 C9 C7 109.76(16)
C13 C9 H9A 109.7
C7 C9 H9A 109.7
C13 C9 H9B 109.7
C7 C9 H9B 109.7
H9A C9 H9B 108.2
C12 C13 C9 109.36(17)
C12 C13 C14 110.43(17)
C9 C13 C14 108.90(16)
C12 C13 H13A 109.4
C9 C13 H13A 109.4
C14 C13 H13A 109.4
N1 C5 C4 120.3(2)
N1 C5 H5A 119.8
C4 C5 H5A 119.8
C7 C10 C15 109.57(16)
C7 C10 H10A 109.8
C15 C10 H10A 109.8
C7 C10 H10B 109.8
C15 C10 H10B 109.8
H10A C10 H10B 108.2
C11 C16 C15 109.68(16)
C11 C16 H16A 109.7
C15 C16 H16A 109.7
C11 C16 H16B 109.7
C15 C16 H16B 109.7
H16A C16 H16B 108.2
C16 C15 C10 108.92(17)
C16 C15 C14 110.33(16)
C10 C15 C14 109.25(16)
C16 C15 H15A 109.4
C10 C15 H15A 109.4
C14 C15 H15A 109.4
N1 C1 C2 119.81(19)
N1 C1 H1B 120.1
C2 C1 H1B 120.1
C13 C14 C15 109.11(16)
C13 C14 H14A 109.9
C15 C14 H14A 109.9
C13 C14 H14B 109.9
C15 C14 H14B 109.9
H14A C14 H14B 108.3
C16 C11 C12 109.60(17)
C16 C11 C8 109.48(17)
C12 C11 C8 108.91(17)
C16 C11 H11A 109.6
C12 C11 H11A 109.6
C8 C11 H11A 109.6

loop_
_geom_bond_atom_site_label_1
_geom_bond_atom_site_label_2
_geom_bond_distance
N2 C6 1.345(3)
N2 C7 1.478(2)
N2 H2A 0.8600
O1 C6 1.234(3)
N1 C1 1.343(3)
N1 C5 1.343(3)
N1 H1A 0.8600
C4 C5 1.378(3)
C4 C3 1.396(3)
C4 H4A 0.9500
C8 C7 1.534(3)
C8 C11 1.542(3)
C8 H8A 0.9900
C8 H8B 0.9900
C12 C13 1.529(3)
C12 C11 1.538(3)
C12 H12A 0.9900
C12 H12B 0.9900
C6 C3 1.518(3)
C7 C9 1.536(3)
C7 C10 1.538(3)
C3 C2 1.394(3)
C2 C1 1.378(3)
C2 H2B 0.9500
C9 C13 1.536(3)
C9 H9A 0.9900
C9 H9B 0.9900
C13 C14 1.537(3)
C13 H13A 1.0000
C5 H5A 0.9500
C10 C15 1.539(3)
C10 H10A 0.9900
C10 H10B 0.9900
C16 C11 1.531(3)
C16 C15 1.532(3)
C16 H16A 0.9900
C16 H16B 0.9900
C15 C14 1.540(3)
C15 H15A 1.0000
C1 H1B 0.9500
C14 H14A 0.9900
C14 H14B 0.9900
C11 H11A 1.0000

loop_
_geom_hbond_atom_site_label_D
_geom_hbond_atom_site_label_H
_geom_hbond_atom_site_label_A
_geom_hbond_site_symmetry_A
_geom_hbond_distance_DH
_geom_hbond_distance_HA
_geom_hbond_distance_DA
_geom_hbond_angle_DHA
N1 H1A Cl1 3_757 0.86 2.19 3.020(2) 160.8
N2 H2A Cl1 . 0.86 2.51 3.272(2) 148.1
C1 H1B Cl1 1_556 0.95 2.77 3.520(3) 136
C2 H2B Cl1 3_657 0.95 2.76 3.494(3) 134
C5 H5A O1 1_655 0.95 2.31 3.149(3) 147

loop_
_geom_torsion_atom_site_label_1
_geom_torsion_atom_site_label_2
_geom_torsion_atom_site_label_3
_geom_torsion_atom_site_label_4
_geom_torsion
C7 N2 C6 O1 4.8(3)
C7 N2 C6 C3 -173.33(16)
C6 N2 C7 C8 174.15(18)
C6 N2 C7 C9 56.1(2)
C6 N2 C7 C10 -66.6(2)
C11 C8 C7 N2 -179.08(15)
C11 C8 C7 C9 -60.2(2)
C11 C8 C7 C10 59.7(2)
C5 C4 C3 C2 0.4(3)
C5 C4 C3 C6 176.27(18)
O1 C6 C3 C2 23.6(3)
N2 C6 C3 C2 -158.06(18)
O1 C6 C3 C4 -152.3(2)
N2 C6 C3 C4 26.0(3)
C4 C3 C2 C1 -0.5(3)
C6 C3 C2 C1 -176.61(18)
N2 C7 C9 C13 176.98(16)
C8 C7 C9 C13 60.1(2)
C10 C7 C9 C13 -59.1(2)
C11 C12 C13 C9 60.3(2)
C11 C12 C13 C14 -59.5(2)
C7 C9 C13 C12 -60.4(2)
C7 C9 C13 C14 60.4(2)
C1 N1 C5 C4 -1.6(3)
C3 C4 C5 N1 0.6(3)
N2 C7 C10 C15 -178.66(16)
C8 C7 C10 C15 -60.6(2)
C9 C7 C10 C15 58.6(2)
C11 C16 C15 C10 -60.5(2)
C11 C16 C15 C14 59.4(2)
C7 C10 C15 C16 61.0(2)
C7 C10 C15 C14 -59.6(2)
C5 N1 C1 C2 1.5(3)
C3 C2 C1 N1 -0.4(3)
C12 C13 C14 C15 58.6(2)
C9 C13 C14 C15 -61.5(2)
C16 C15 C14 C13 -58.5(2)
C10 C15 C14 C13 61.2(2)
C15 C16 C11 C12 -59.6(2)
C15 C16 C11 C8 59.8(2)
C13 C12 C11 C16 59.6(2)
C13 C12 C11 C8 -60.1(2)
C7 C8 C11 C16 -59.5(2)
C7 C8 C11 C12 60.3(2)
